data_1573565
loop_
_publ_author_name
'Tang, Jianqin'
'Hu, Chenyang'
'Crumpton, Agamemnon'
'Griffin, Liam'
'Goicoechea, Jose M.'
'Aldridge, Simon'

_publ_section_title
;
 Metathesis chemistry of inorganic cumulenes driven by B--O bond formation
;
_journal_name_full 'Chemical Science'
_journal_paper_doi 10.1039/D4SC07487D
_journal_year 2025
_chemical_formula_moiety 'C33 H42 B N3'
_chemical_formula_sum 'C33 H42 B N3'
_chemical_formula_weight 491.50
_space_group_crystal_system monoclinic
_space_group_IT_number 14
_space_group_name_Hall '-P 2yn'
_space_group_name_H-M_alt 'P 1 21/n 1'
_atom_sites_solution_hydrogens geom
_atom_sites_solution_primary dual
_audit_creation_date 2024-05-21
_audit_creation_method
;
Olex2 1.5
(compiled 2023.08.24 svn.re1ec1418 for OlexSys, GUI svn.r6817)
;
_audit_update_record
;
2024-08-15 deposited with the CCDC.	2024-12-18 downloaded from the CCDC.
;
_cell_angle_alpha 90
_cell_angle_beta 93.8430(10)
_cell_angle_gamma 90
_cell_formula_units_Z 4
_cell_length_a 9.70980(10)
_cell_length_b 16.9985(2)
_cell_length_c 17.7195(2)
_cell_measurement_reflns_used 62651
_cell_measurement_temperature 100.00(10)
_cell_measurement_theta_max 75.2790
_cell_measurement_theta_min 2.5580
_cell_volume 2918.06(6)
_computing_cell_refinement 'CrysAlisPro 1.171.42.49 (Rigaku OD, 2022)'
_computing_data_collection 'CrysAlisPro 1.171.42.49 (Rigaku OD, 2022)'
_computing_data_reduction 'CrysAlisPro 1.171.42.49 (Rigaku OD, 2022)'
_computing_molecular_graphics 'Olex2 1.5 (Dolomanov et al., 2009)'
_computing_publication_material 'Olex2 1.5 (Dolomanov et al., 2009)'
_computing_structure_refinement 'SHELXL 2018/3 (Sheldrick, 2015)'
_computing_structure_solution 'SHELXT  (Sheldrick, 2015)'
_diffrn_ambient_environment N~2~
_diffrn_ambient_temperature 100.00(10)
_diffrn_detector 'Hybrid Pixel Array Detector'
_diffrn_detector_area_resol_mean 10.0000
_diffrn_detector_type 'HyPix-Arc 150'
_diffrn_measured_fraction_theta_full 1.000
_diffrn_measured_fraction_theta_max 0.981
_diffrn_measurement_details
;
List of Runs (angles in degrees, time in seconds):

  # Type    Start    End  Width  t~exp~   \w     \q     \k     \f   Frames
#--------------------------------------------------------------------------
  1  \w    -25.00   0.00   0.50    1.15    --   -6.75 100.00 120.00   50
  2  \w     19.00  44.00   0.50    1.15    --   56.89-100.00  15.00   50
  3  \w     32.00  57.00   0.50    1.15    --   69.68-100.00  15.00   50
  4  \w     43.00  70.00   0.50    4.62    --   84.12-100.00  15.00   54
  5  \w     12.00  37.00   0.50    1.15    --   56.89 -30.00 -30.00   50
  6  \w     53.00 110.00   0.50    1.15    --   56.89  30.00   0.00  114
  7  \w     19.00  89.00   0.50    1.15    --   56.89-125.00 150.00  140
  8  \w     35.00  80.00   0.50    1.15    --   69.68 -95.00  30.00   90
  9  \w     32.00  58.00   0.50    1.15    --   69.68 -95.00-120.00   52
 10  \w     77.00 113.00   0.50    1.15    --   69.68  61.00  30.00   72
 11  \w     75.00 107.00   0.50    1.15    --   69.68  77.00 120.00   64
 12  \w     73.00 113.00   0.50    1.15    --   69.68  61.00 -90.00   80
 13  \w     20.00  46.00   0.50    1.15    --   69.68 -45.00  30.00   52
 14  \w     95.00 135.00   0.50    4.62    --   84.12  15.00   0.00   80
 15  \w    110.00 135.00   0.50    4.62    --   84.12  45.00  90.00   50
 16  \w     98.00 129.00   0.50    4.62    --   84.12  45.00 -90.00   62
 17  \w    106.00 132.00   0.50    4.62    --   84.12  30.00  60.00   52
 18  \w    103.00 128.00   0.50    4.62    --   84.12  45.00-180.00   50
 19  \w     40.00  95.00   0.50    4.62    --   84.12 -95.00-150.00  110
 20  \w     41.00  72.00   0.50    4.62    --   84.12 -61.00  60.00   62
 21  \w     96.00 124.00   0.50    4.62    --   84.12  45.00 -30.00   56
 22  \w     54.00  97.00   0.50    4.62    --   84.12 -95.00  30.00   86
 23  \w    104.00 129.00   0.50    4.62    --   84.12 178.00-120.00   50
 24  \w     44.00  88.00   0.50    4.62    --   84.12 -77.00  60.00   88
 25  \w     97.00 129.00   0.50    4.62    --   84.12  45.00 150.00   64
 26  \w     65.00  94.00   0.50    4.62    --   84.12 -95.00 120.00   58
 27  \w     49.00  78.00   0.50    4.62    --   84.12 178.00-120.00   58
 28  \w     44.00  70.00   0.50    4.62    --   84.12 -77.00-180.00   52
 29  \w     43.00  85.00   0.50    4.62    --   84.12   0.00 150.00   84
 30  \w     56.00  81.00   0.50    4.62    --   84.12  15.00   0.00   50
 31  \w     90.00 134.00   0.50    4.62    --   84.12  45.00  30.00   88
 32  \w     42.00  75.00   0.50    4.62    --   84.12   0.00-150.00   66
 33  \w     62.00  87.00   0.50    4.62    --   84.12 -77.00   0.00   50
 34  \w     45.00  70.00   0.50    4.62    --   84.12 -61.00 -60.00   50
 35  \w     66.00 100.00   0.50    4.62    --   84.12 -95.00  60.00   68
 36  \w     43.00  68.00   0.50    4.62    --   84.12 -61.00  90.00   50
 37  \w     42.00  67.00   0.50    4.62    --   84.12 -61.00  30.00   50
 38  \w    103.00 128.00   0.50    4.62    --   84.12   0.00-150.00   50
 39  \w     43.00  68.00   0.50    4.62    --   84.12 -77.00 120.00   50
 40  \w     93.00 131.00   0.50    4.62    --   84.12  45.00 -60.00   76
 41  \w     49.00  98.00   0.50    4.62    --   84.12 -95.00 -60.00   98
 42  \w     54.00  80.00   0.50    4.62    --   84.12-111.00 -90.00   52
 43  \w     80.00 120.00   0.50    4.62    --   84.12  30.00  90.00   80
 44  \w      7.00  34.00   0.50    1.15    --   -6.75  45.00   0.00   54
 45  \w    -29.00  -3.00   0.50    1.15    --   -6.75 -80.00   3.35   52
 46  \w     -4.00  21.00   0.50    1.15    --   14.00 100.00 110.88   50
 47  \w     -4.00  21.50   0.50    1.15    --   14.00 100.00-106.13   51
 48  \w      1.00  26.00   0.50    1.15    --   18.00  98.00  76.02   50
 49  \w      7.00  32.00   0.50    1.15    --   22.00  94.00 -32.28   50
 50  \w     16.00  41.00   0.50    1.15    --   26.00  87.00 -27.48   50
 51  \w     16.00  41.00   0.50    1.15    --   26.00  87.00 164.01   50
 52  \w     13.00  38.00   0.50    1.15    --   26.00  92.00  39.08   50
 53  \w     14.00  40.00   0.50    1.15    --   26.00  92.00-138.98   52
 54  \w     28.00  53.00   0.50    1.15    --   30.00  75.00 -56.57   50
 55  \w     27.00  52.00   0.50    1.15    --   30.00  77.00 131.52   50
 56  \w     32.00  57.00   0.50    1.15    --   34.00  75.00 172.61   50
 57  \w     32.00  57.00   0.50    1.15    --   34.00  75.00  16.83   50
 58  \w     31.00  56.00   0.50    1.15    --   34.00  77.00 -12.32   50
 59  \w     38.00  63.00   0.50    1.15    --   38.00  72.00  34.70   50
 60  \w     35.00  60.00   0.50    1.15    --   38.00  77.00-162.46   50
 61  \w     35.00  60.00   0.50    1.15    --   38.00  76.00  80.30   50
 62  \w     39.00  64.00   0.50    1.15    --   42.00  77.00 -40.75   50
 63  \w     40.00  65.00   0.50    1.15    --   42.00  74.00-121.12   50
 64  \w     40.00  65.00   0.50    1.15    --   42.00  75.00  48.45   50
 65  \w     40.00  65.00   0.50    1.15    --   42.00  75.00  -6.90   50
 66  \w     40.00  65.00   0.50    1.15    --   42.00  75.00 126.09   50
 67  \w     40.00  65.00   0.50    1.15    --   42.00  75.00 100.03   50
 68  \w     44.00  69.00   0.50    1.15    --   46.00  74.00  75.99   50
 69  \w     43.00  68.00   0.50    1.15    --   46.00  77.00 -97.47   50
 70  \w     43.00  68.00   0.50    1.15    --   46.00  77.00-128.52   50
 71  \w     44.00  69.00   0.50    1.15    --   46.00  74.00-103.80   50
 72  \w     43.00  68.00   0.50    1.15    --   46.00  76.00  23.96   50
 73  \w     48.00  73.00   0.50    1.15    --   50.00  74.00  85.45   50
 74  \w     48.00  73.00   0.50    1.15    --   50.00  74.00 174.20   50
 75  \w     47.00  72.00   0.50    1.15    --   50.00  77.00 152.93   50
 76  \w     49.00  74.00   0.50    1.15    --   50.00  73.00 107.92   50
 77  \w     47.00  72.00   0.50    1.15    --   50.00  77.00 -86.97   50
 78  \w     47.00  72.00   0.50    1.15    --   50.00  76.00-170.44   50
 79  \w     48.00  73.00   0.50    1.15    --   50.00  74.00 136.59   50
 80  \w     54.00  79.00   0.50    1.15    --   54.00  71.00  48.64   50
 81  \w     51.00  76.00   0.50    1.15    --   54.00  77.00-123.44   50
 82  \w     54.00  79.00   0.50    1.15    --   54.00  72.00  27.62   50
 83  \w     51.00  76.00   0.50    1.15    --   54.00  77.00 -79.68   50
 84  \w     54.00  79.00   0.50    1.15    --   54.00  72.00 -36.06   50
 85  \w     52.00  77.00   0.50    1.15    --   54.00  74.00-104.06   50
 86  \w     53.00  78.00   0.50    1.15    --   54.00  73.00 -19.55   50
 87  \w     19.00  62.00   0.50    1.15    --   56.89   0.00 -30.00   86
 88  \w      9.00  37.00   0.50    1.15    --   56.89 -30.00-120.00   56
 89  \w     12.00  37.00   0.50    1.15    --   56.89 -30.00  90.00   50
 90  \w     73.00 101.00   0.50    1.15    --   56.89   0.00 -30.00   56
 91  \w      8.00  34.00   0.50    1.15    --   56.89 -30.00   0.00   52
 92  \w      4.00  34.00   0.50    1.15    --   56.89 -30.00 150.00   60
 93  \w      4.00  31.00   0.50    1.15    --   56.89 -30.00 -60.00   54
 94  \w     13.00  52.00   0.50    1.15    --   56.89 -45.00-150.00   78
 95  \w     59.00  84.00   0.50    1.15    --   58.00  70.00  19.01   50
 96  \w     58.00  83.00   0.50    1.15    --   58.00  72.00 114.59   50
 97  \w     58.00  83.00   0.50    1.15    --   58.00  72.00-159.04   50
 98  \w     58.00  83.00   0.50    1.15    --   58.00  71.00 -51.60   50
 99  \w     56.00  81.00   0.50    1.15    --   58.00  74.00 -11.46   50
100  \w     61.00  86.00   0.50    1.15    --   62.00  73.00-108.49   50
101  \w     65.00  90.00   0.50    1.15    --   66.00  73.00-130.67   50
102  \w     65.00 106.00   0.50    1.15    --   66.00  73.00 169.13   82
103  \w     64.00 100.00   0.50    1.15    --   66.00  74.00  52.56   72
104  \w     63.00  88.00   0.50    1.15    --   66.00  77.00 152.83   50
105  \w     66.00  91.00   0.50    1.15    --   66.00  71.00   4.98   50
106  \w     64.00  89.00   0.50    1.15    --   66.00  75.00  82.11   50
107  \w     64.00  89.00   0.50    1.15    --   66.00  74.00-145.37   50
108  \w     64.00  89.00   0.50    1.15    --   66.00  74.00-101.05   50
109  \w     65.00  90.00   0.50    1.15    --   66.00  73.00 121.24   50
110  \w     64.00  89.00   0.50    1.15    --   66.00  74.00 126.29   50
111  \w     65.00  90.00   0.50    1.15    --   66.00  73.00-163.41   50
112  \w     66.00  91.00   0.50    1.15    --   66.00  72.00 -34.44   50
113  \w     64.00  89.00   0.50    1.15    --   66.00  74.00  -6.75   50
114  \w     66.00  91.00   0.50    1.15    --   69.68  77.00  60.00   50
115  \w     19.00  49.00   0.50    1.15    --   69.68 -45.00 -90.00   60
116  \w     66.00  91.00   0.50    1.15    --   69.68  77.00  30.00   50
117  \w     66.00  91.00   0.50    1.15    --   69.68  77.00 -60.00   50
118  \w     66.00  91.00   0.50    1.15    --   69.68  77.00 -90.00   50
119  \w     34.00  84.00   0.50    1.15    --   69.68 -95.00-180.00  100
120  \w     57.00  97.00   0.50    1.15    --   69.68-125.00 -30.00   80
121  \w     66.00  91.00   0.50    1.15    --   69.68  77.00 -30.00   50
122  \w     19.00  44.00   0.50    1.15    --   69.68 -45.00-180.00   50
123  \w     19.00  44.00   0.50    1.15    --   69.68 -45.00 120.00   50
124  \w     69.00  94.00   0.50    1.15    --   70.00  73.00-106.64   50
125  \w     72.00 101.00   0.50    1.15    --   74.00  74.00-105.47   58
126  \w     74.00 107.00   0.50    1.15    --   74.00  72.00 102.02   66
127  \w     77.00 105.00   0.50    4.62    --   78.00  73.00-168.67   56
128  \w     75.00 119.00   0.50    4.62    --   78.00  76.00  57.62   88
129  \w     82.00 107.00   0.50    4.62    --   82.00  72.00   4.07   50
130  \w     80.00 124.00   0.50    4.62    --   82.00  75.00  98.70   88
131  \w     79.00 122.00   0.50    4.62    --   82.00  77.00 117.92   86
132  \w     58.00 100.00   0.50    4.62    --   84.12 178.00  30.00   84
133  \w     40.00  95.00   0.50    4.62    --   84.12 -95.00-120.00  110
134  \w     56.00 107.00   0.50    4.62    --   84.12 178.00  90.00  102
135  \w    103.00 128.00   0.50    4.62    --   84.12   0.00 120.00   50
136  \w     43.00  68.00   0.50    4.62    --   84.12   0.00 120.00   50
137  \w     40.00  89.00   0.50    4.62    --   84.12 -95.00-180.00   98
138  \w     89.00 114.00   0.50    4.62    --   84.12  45.00 -60.00   50
139  \w     70.00 108.00   0.50    4.62    --   84.12-111.00   0.00   76
140  \w     38.00  64.00   0.50    4.62    --   84.12-111.00   0.00   52
141  \w     89.00 114.00   0.50    4.62    --   84.12  45.00 -90.00   50
142  \w     66.00 105.00   0.50    4.62    --   84.12 178.00 -30.00   78
143  \w     79.00 108.00   0.50    4.62    --   84.12-111.00 -60.00   58
144  \w     39.00  65.00   0.50    4.62    --   84.12-111.00 -60.00   52
145  \w     53.00  97.00   0.50    4.62    --   84.12 178.00 120.00   88
146  \w     69.00  98.00   0.50    4.62    --   84.12 178.00-180.00   58
147  \w     70.00  96.00   0.50    4.62    --   84.12 178.00 -60.00   52
148  \w    104.00 129.00   0.50    4.62    --   84.12 178.00   0.00   50
149  \w     69.00  98.00   0.50    4.62    --   84.12 178.00   0.00   58
150  \w     42.00 108.00   0.50    4.62    --   84.12-111.00-180.00  132
151  \w     37.00  62.00   0.50    4.62    --   84.12 -61.00 -90.00   50
152  \w     83.00 108.00   0.50    4.62    --   84.12-111.00-120.00   50
153  \w     40.00  70.00   0.50    4.62    --   84.12-111.00-120.00   60
154  \w     83.00 124.00   0.50    4.62    --   84.12   0.00  30.00   82
155  \w     52.00  79.00   0.50    4.62    --   84.12   0.00  30.00   54
156  \w     50.00 107.00   0.50    4.62    --   84.12 178.00 -90.00  114
157  \w     37.00  62.00   0.50    4.62    --   84.12 -61.00-120.00   50
158  \w    103.00 128.00   0.50    4.62    --   84.12   0.00 -60.00   50
159  \w     73.00 108.00   0.50    4.62    --   84.12-111.00  60.00   70
160  \w     46.00  90.00   0.50    4.62    --   84.12   0.00 -60.00   88
161  \w     42.00  70.00   0.50    4.62    --   84.12-111.00  60.00   56
162  \w     66.00  92.00   0.50    4.62    --   84.12 178.00-150.00   52
163  \w     53.00 100.00   0.50    4.62    --   84.12 178.00 150.00   94
164  \w     37.00  62.00   0.50    4.62    --   84.12 -61.00  30.00   50
165  \w     84.00 109.00   0.50    4.62    --   86.00  74.00 -55.10   50
166  \w     57.00  83.00   0.50    4.62    --   86.75 -74.00 172.87   52
167  \w     94.00 119.00   0.50    4.62    --   86.75-135.00 160.61   50
168  \w     39.00  69.00   0.50    4.62    --   86.75-135.00 160.61   60
169  \w     45.00  90.00   0.50    4.62    --   86.75-135.00   8.31   90
170  \w     91.00 129.00   0.50    4.62    --   86.75  51.00  99.84   76
171  \w     85.00 114.00   0.50    4.62    --   86.75  86.00 148.17   58
172  \w     87.00 116.00   0.50    4.62    --   86.75  92.00 172.84   58
173  \w     80.00 122.00   0.50    4.62    --   86.75   2.00-161.51   84
174  \w     85.00 128.00   0.50    4.62    --   86.75  87.00  -2.92   86
175  \w     85.00 115.00   0.50    4.62    --   86.75  83.00  13.95   60
176  \w     84.00 121.00   0.50    4.62    --   86.75  75.00 -35.99   74
177  \w     84.00 126.00   0.50    4.62    --   86.75  76.00 -78.89   84
178  \w     86.00 130.00   0.50    4.62    --   86.75  72.00-144.80   88
179  \w     77.00 130.00   0.50    4.62    --   86.75 150.00  94.87  106
;
_diffrn_measurement_device 'four-circle diffractometer'
_diffrn_measurement_device_type 'XtaLAB Synergy R, DW system, HyPix-Arc 150'
_diffrn_measurement_method '\w scans'
_diffrn_orient_matrix_type 'CrysAlisPro convention (1999,Acta A55,543-557)'
_diffrn_orient_matrix_UB_11 -0.0981600000
_diffrn_orient_matrix_UB_12 -0.0322084000
_diffrn_orient_matrix_UB_13 0.0574457000
_diffrn_orient_matrix_UB_21 0.0747684000
_diffrn_orient_matrix_UB_22 -0.0799177000
_diffrn_orient_matrix_UB_23 -0.0000882000
_diffrn_orient_matrix_UB_31 0.1002749000
_diffrn_orient_matrix_UB_32 0.0281309000
_diffrn_orient_matrix_UB_33 0.0654962000
_diffrn_radiation_monochromator mirror
_diffrn_radiation_probe x-ray
_diffrn_radiation_type 'Cu K\a'
_diffrn_radiation_wavelength 1.54184
_diffrn_reflns_av_unetI/netI 0.0071
_diffrn_reflns_Laue_measured_fraction_full 1.000
_diffrn_reflns_Laue_measured_fraction_max 0.981
_diffrn_reflns_limit_h_max 12
_diffrn_reflns_limit_h_min -12
_diffrn_reflns_limit_k_max 21
_diffrn_reflns_limit_k_min -21
_diffrn_reflns_limit_l_max 22
_diffrn_reflns_limit_l_min -22
_diffrn_reflns_number 24546
_diffrn_reflns_point_group_measured_fraction_full 1.000
_diffrn_reflns_point_group_measured_fraction_max 0.981
_diffrn_reflns_theta_full 67.684
_diffrn_reflns_theta_max 76.594
_diffrn_reflns_theta_min 3.607
_diffrn_source 'Rotating-anode X-ray tube'
_diffrn_source_type 'Rigaku (Cu) X-ray Source'
_exptl_absorpt_coefficient_mu 0.487
_exptl_absorpt_correction_T_max 1.00000
_exptl_absorpt_correction_T_min 0.89548
_exptl_absorpt_correction_type multi-scan
_exptl_absorpt_process_details
;
CrysAlisPro 1.171.42.49 (Rigaku Oxford Diffraction, 2022)
Empirical absorption correction using spherical harmonics,
implemented in SCALE3 ABSPACK scaling algorithm.
;
_exptl_crystal_colour colourless
_exptl_crystal_colour_primary colourless
_exptl_crystal_density_diffrn 1.119
_exptl_crystal_description block
_exptl_crystal_F_000 1064
_exptl_crystal_size_max 0.08
_exptl_crystal_size_mid 0.08
_exptl_crystal_size_min 0.07
_refine_diff_density_max 0.264
_refine_diff_density_min -0.269
_refine_diff_density_rms 0.053
_refine_ls_extinction_method none
_refine_ls_goodness_of_fit_ref 1.055
_refine_ls_hydrogen_treatment constr
_refine_ls_matrix_type full
_refine_ls_number_parameters 345
_refine_ls_number_reflns 24546
_refine_ls_number_restraints 0
_refine_ls_restrained_S_all 1.055
_refine_ls_R_factor_all 0.0541
_refine_ls_R_factor_gt 0.0501
_refine_ls_shift/su_max 0.000
_refine_ls_shift/su_mean 0.000
_refine_ls_structure_factor_coef Fsqd
_refine_ls_weighting_details 'w=1/[\s^2^(Fo^2^)+(0.0910P)^2^+0.7912P] where P=(Fo^2^+2Fc^2^)/3'
_refine_ls_weighting_scheme calc
_refine_ls_wR_factor_gt 0.1745
_refine_ls_wR_factor_ref 0.1774
_reflns_Friedel_coverage 0.000
_reflns_number_gt 22068
_reflns_number_total 24546
_reflns_threshold_expression 'I > 2\s(I)'
_twin_special_details
;
Component 2 rotated by 3.7385\% 
around [-0.01 -1.00 0.00] (reciprocal) or [-0.03 -1.00 0.00] (direct)
Component 3 rotated by 179.9424\% 
around [1.00 0.00 -0.06] (reciprocal) or [1.00 0.00 0.02] (direct)
Component 4 rotated by 179.9877\% 
around [-0.04 0.00 1.00] (reciprocal) or [0.00 0.00 1.00] (direct)
;
_cod_data_source_file d4sc07487d2.cif
_cod_data_source_block 383jtaec23
_cod_database_code 1573565
_shelx_shelxl_version_number 2018/3
_chemical_oxdiff_formula 'C50 H50 N2 Br2'
_chemical_oxdiff_usercomment ' '
_shelx_space_group_comment
;
The symmetry employed for this shelxl refinement is uniquely defined
by the following loop, which should always be used as a source of
symmetry information in preference to the above space-group names.
They are only intended as comments.
;
_shelx_estimated_absorpt_t_max 0.967
_shelx_estimated_absorpt_t_min 0.962
_olex2_refinement_description
;
1. Twinned data refinement
 Scales: 0.33963
 0.15466 0.14308 0.36263
2.a Ternary CH refined with riding coordinates:
 C19(H19), C24(H24), C31(H31), C12(H12)
2.b Aromatic/amide H refined with riding coordinates:
 C9(H9), C8(H8), C1(H1), C7(H7), C27(H27), C15(H15), C29(H29), C3(H3),
 C17(H17), C4(H4), C28(H28), C5(H5), C6(H6), C16(H16)
2.c Idealised Me refined as rotating group:
 C25(H25A,H25B,H25C), C14(H14A,H14B,H14C), C13(H13A,H13B,H13C), C21(H21A,H21B,
 H21C), C32(H32A,H32B,H32C), C20(H20A,H20B,H20C), C26(H26A,H26B,H26C), C33(H33A,
 H33B,H33C)
;
_olex2_submission_special_instructions 'No special instructions were received'
_oxdiff_exptl_absorpt_empirical_details
;
Empirical correction (ABSPACK) includes:
- Absorption correction using spherical harmonics
- Frame scaling
- Detector area scaling
;
_oxdiff_exptl_absorpt_empirical_full_max 1.325
_oxdiff_exptl_absorpt_empirical_full_min 0.759
_oxdiff_twin_integration_method simultaneous
_oxdiff_twin_items 4

loop_
_space_group_symop_operation_xyz
'x, y, z'
'-x+1/2, y+1/2, -z+1/2'
'-x, -y, -z'
'x-1/2, -y-1/2, z-1/2'

loop_
_atom_site_label
_atom_site_type_symbol
_atom_site_fract_x
_atom_site_fract_y
_atom_site_fract_z
_atom_site_U_iso_or_equiv
_atom_site_adp_type
_atom_site_occupancy
_atom_site_site_symmetry_order
_atom_site_calc_flag
_atom_site_refinement_flags_posn
_atom_site_refinement_flags_adp
_atom_site_refinement_flags_occupancy
_atom_site_disorder_assembly
_atom_site_disorder_group
N2 N 0.37523(16) 0.35722(9) 0.31645(9) 0.0192(3) Uani 1 1 d . . . . .
N3 N 0.37474(16) 0.36094(9) 0.18751(9) 0.0198(3) Uani 1 1 d . . . . .
N1 N 0.46542(17) 0.48464(9) 0.25784(9) 0.0234(4) Uani 1 1 d . . . . .
C10 C 0.3658(2) 0.38118(11) 0.39375(11) 0.0210(4) Uani 1 1 d . . . . .
C9 C 0.3149(2) 0.28797(10) 0.28594(11) 0.0212(4) Uani 1 1 d . . . . .
H9 H 0.279566 0.246171 0.314552 0.025 Uiso 1 1 calc R U . . .
C8 C 0.3148(2) 0.29001(10) 0.21027(11) 0.0215(4) Uani 1 1 d . . . . .
H8 H 0.279703 0.249791 0.177082 0.026 Uiso 1 1 calc R U . . .
C22 C 0.3738(2) 0.38536(11) 0.10976(10) 0.0208(4) Uani 1 1 d . . . . .
C1 C 0.5869(2) 0.50572(11) 0.24872(11) 0.0242(4) Uani 1 1 d . . . . .
H1 H 0.654496 0.466118 0.243127 0.029 Uiso 1 1 calc R U . . .
C11 C 0.2612(2) 0.43431(11) 0.41030(12) 0.0239(4) Uani 1 1 d . . . . .
C23 C 0.2796(2) 0.44404(11) 0.08341(11) 0.0233(4) Uani 1 1 d . . . . .
C19 C 0.5738(2) 0.29536(11) 0.43312(12) 0.0264(4) Uani 1 1 d . . . . .
H19 H 0.551097 0.273776 0.381277 0.032 Uiso 1 1 calc R U . . .
C18 C 0.4611(2) 0.35332(11) 0.45040(11) 0.0238(4) Uani 1 1 d . . . . .
C30 C 0.4667(2) 0.35120(11) 0.06196(11) 0.0241(4) Uani 1 1 d . . . . .
C24 C 0.1776(2) 0.48065(12) 0.13475(12) 0.0253(4) Uani 1 1 d . . . . .
H24 H 0.223568 0.482949 0.186926 0.030 Uiso 1 1 calc R U . . .
C2 C 0.6305(2) 0.58895(12) 0.24621(11) 0.0242(4) Uani 1 1 d . . . . .
C7 C 0.7694(2) 0.60681(13) 0.24129(13) 0.0298(5) Uani 1 1 d . . . . .
H7 H 0.835283 0.565551 0.240757 0.036 Uiso 1 1 calc R U . . .
C31 C 0.5748(2) 0.29181(12) 0.09019(12) 0.0270(4) Uani 1 1 d . . . . .
H31 H 0.562148 0.281830 0.144911 0.032 Uiso 1 1 calc R U . . .
C27 C 0.2805(2) 0.46662(12) 0.00785(12) 0.0281(4) Uani 1 1 d . . . . .
H27 H 0.218397 0.506266 -0.011024 0.034 Uiso 1 1 calc R U . . .
C15 C 0.2579(2) 0.46124(12) 0.48440(12) 0.0300(5) Uani 1 1 d . . . . .
H15 H 0.188454 0.497561 0.496595 0.036 Uiso 1 1 calc R U . . .
C29 C 0.4617(2) 0.37548(13) -0.01355(12) 0.0291(4) Uani 1 1 d . . . . .
H29 H 0.522528 0.352291 -0.046991 0.035 Uiso 1 1 calc R U . . .
C12 C 0.1521(2) 0.46239(12) 0.35092(12) 0.0270(4) Uani 1 1 d . . . . .
H12 H 0.171615 0.436868 0.301919 0.032 Uiso 1 1 calc R U . . .
C3 C 0.5342(2) 0.64970(12) 0.24677(12) 0.0287(4) Uani 1 1 d . . . . .
H3 H 0.439123 0.638061 0.250270 0.034 Uiso 1 1 calc R U . . .
C17 C 0.4534(2) 0.38201(13) 0.52365(12) 0.0310(5) Uani 1 1 d . . . . .
H17 H 0.517703 0.364032 0.562621 0.037 Uiso 1 1 calc R U . . .
C4 C 0.5775(3) 0.72727(13) 0.24219(14) 0.0356(5) Uani 1 1 d . . . . .
H4 H 0.512089 0.768803 0.242272 0.043 Uiso 1 1 calc R U . . .
C28 C 0.3699(2) 0.43252(13) -0.04036(12) 0.0314(5) Uani 1 1 d . . . . .
H28 H 0.368101 0.448409 -0.091817 0.038 Uiso 1 1 calc R U . . .
C5 C 0.7165(3) 0.74411(13) 0.23749(14) 0.0369(5) Uani 1 1 d . . . . .
H5 H 0.745750 0.797279 0.234498 0.044 Uiso 1 1 calc R U . . .
C6 C 0.8124(2) 0.68447(14) 0.23713(13) 0.0348(5) Uani 1 1 d . . . . .
H6 H 0.907409 0.696398 0.234059 0.042 Uiso 1 1 calc R U . . .
C16 C 0.3538(3) 0.43617(13) 0.54068(12) 0.0337(5) Uani 1 1 d . . . . .
H16 H 0.351158 0.456053 0.590667 0.040 Uiso 1 1 calc R U . . .
C25 C 0.0496(2) 0.42882(14) 0.13803(15) 0.0370(5) Uani 1 1 d . . . . .
H25A H 0.001506 0.425912 0.087675 0.056 Uiso 1 1 calc R U . . .
H25B H -0.012260 0.451466 0.173767 0.056 Uiso 1 1 calc R U . . .
H25C H 0.077282 0.375846 0.154750 0.056 Uiso 1 1 calc R U . . .
C14 C 0.1590(3) 0.55139(13) 0.33943(15) 0.0384(5) Uani 1 1 d . . . . .
H14A H 0.140034 0.578147 0.386616 0.058 Uiso 1 1 calc R U . . .
H14B H 0.090095 0.567156 0.299341 0.058 Uiso 1 1 calc R U . . .
H14C H 0.251284 0.565930 0.324977 0.058 Uiso 1 1 calc R U . . .
C13 C 0.0078(2) 0.43652(16) 0.37045(15) 0.0410(6) Uani 1 1 d . . . . .
H13A H 0.006602 0.379349 0.377541 0.061 Uiso 1 1 calc R U . . .
H13B H -0.059485 0.451103 0.329147 0.061 Uiso 1 1 calc R U . . .
H13C H -0.016016 0.462519 0.417184 0.061 Uiso 1 1 calc R U . . .
C21 C 0.5826(3) 0.22634(13) 0.48827(16) 0.0406(6) Uani 1 1 d . . . . .
H21A H 0.609795 0.245593 0.539230 0.061 Uiso 1 1 calc R U . . .
H21B H 0.651297 0.188496 0.472624 0.061 Uiso 1 1 calc R U . . .
H21C H 0.492306 0.200585 0.488371 0.061 Uiso 1 1 calc R U . . .
C32 C 0.7200(3) 0.32445(16) 0.08406(16) 0.0411(6) Uani 1 1 d . . . . .
H32A H 0.734822 0.335374 0.030907 0.062 Uiso 1 1 calc R U . . .
H32B H 0.787945 0.285766 0.103910 0.062 Uiso 1 1 calc R U . . .
H32C H 0.730479 0.373196 0.113420 0.062 Uiso 1 1 calc R U . . .
C20 C 0.7128(3) 0.33689(14) 0.43257(17) 0.0412(6) Uani 1 1 d . . . . .
H20A H 0.706814 0.379344 0.395073 0.062 Uiso 1 1 calc R U . . .
H20B H 0.783600 0.299096 0.419522 0.062 Uiso 1 1 calc R U . . .
H20C H 0.737338 0.358963 0.482774 0.062 Uiso 1 1 calc R U . . .
C26 C 0.1353(3) 0.56445(14) 0.11217(16) 0.0441(6) Uani 1 1 d . . . . .
H26A H 0.218096 0.596568 0.107509 0.066 Uiso 1 1 calc R U . . .
H26B H 0.079779 0.587081 0.150958 0.066 Uiso 1 1 calc R U . . .
H26C H 0.080811 0.563429 0.063579 0.066 Uiso 1 1 calc R U . . .
B1 B 0.4139(2) 0.40466(12) 0.25465(12) 0.0196(4) Uani 1 1 d . . . . .
C33 C 0.5590(3) 0.21345(14) 0.04862(18) 0.0491(7) Uani 1 1 d . . . . .
H33A H 0.464870 0.193643 0.052172 0.074 Uiso 1 1 calc R U . . .
H33B H 0.625007 0.175404 0.071652 0.074 Uiso 1 1 calc R U . . .
H33C H 0.576956 0.220935 -0.004669 0.074 Uiso 1 1 calc R U . . .

loop_
_atom_site_aniso_label
_atom_site_aniso_U_11
_atom_site_aniso_U_22
_atom_site_aniso_U_33
_atom_site_aniso_U_23
_atom_site_aniso_U_13
_atom_site_aniso_U_12
N2 0.0205(8) 0.0180(7) 0.0190(8) -0.0001(6) 0.0015(6) -0.0005(6)
N3 0.0226(8) 0.0176(7) 0.0193(8) 0.0000(6) 0.0018(6) -0.0018(6)
N1 0.0273(9) 0.0214(8) 0.0213(8) -0.0003(6) 0.0012(6) -0.0046(6)
C10 0.0252(9) 0.0188(8) 0.0191(9) 0.0004(7) 0.0033(7) -0.0026(7)
C9 0.0217(9) 0.0159(8) 0.0261(10) 0.0008(7) 0.0021(7) -0.0019(7)
C8 0.0231(9) 0.0155(8) 0.0258(10) -0.0017(7) 0.0004(7) -0.0026(7)
C22 0.0249(9) 0.0200(9) 0.0175(9) -0.0010(7) 0.0006(7) -0.0050(7)
C1 0.0266(10) 0.0220(9) 0.0240(10) 0.0001(7) 0.0016(8) -0.0008(8)
C11 0.0264(10) 0.0212(9) 0.0248(10) 0.0021(8) 0.0061(8) -0.0004(8)
C23 0.0268(10) 0.0198(9) 0.0231(10) -0.0009(7) -0.0008(8) -0.0037(8)
C19 0.0291(10) 0.0228(9) 0.0267(10) 0.0013(8) -0.0028(8) 0.0018(8)
C18 0.0277(10) 0.0202(9) 0.0234(10) 0.0014(7) 0.0002(8) -0.0018(8)
C30 0.0265(10) 0.0225(9) 0.0234(10) -0.0023(7) 0.0031(8) -0.0042(8)
C24 0.0289(10) 0.0233(9) 0.0234(10) 0.0009(8) -0.0006(8) 0.0031(8)
C2 0.0296(10) 0.0240(9) 0.0190(9) 0.0002(7) 0.0011(8) -0.0058(8)
C7 0.0286(11) 0.0293(10) 0.0313(11) 0.0009(9) 0.0007(8) -0.0035(8)
C31 0.0281(10) 0.0258(10) 0.0277(10) -0.0015(8) 0.0067(8) 0.0007(8)
C27 0.0333(11) 0.0266(10) 0.0236(10) 0.0031(8) -0.0031(8) -0.0033(8)
C15 0.0386(12) 0.0246(10) 0.0280(11) -0.0022(8) 0.0115(9) 0.0017(9)
C29 0.0327(11) 0.0326(10) 0.0226(10) -0.0028(8) 0.0059(8) -0.0050(9)
C12 0.0251(10) 0.0279(10) 0.0286(10) 0.0031(8) 0.0064(8) 0.0053(8)
C3 0.0303(11) 0.0259(10) 0.0301(11) -0.0003(8) 0.0032(8) -0.0045(8)
C17 0.0407(12) 0.0297(10) 0.0222(10) 0.0015(8) -0.0021(9) -0.0015(9)
C4 0.0419(13) 0.0226(10) 0.0424(13) -0.0009(9) 0.0032(10) -0.0014(9)
C28 0.0387(12) 0.0354(11) 0.0197(10) 0.0019(8) 0.0002(8) -0.0079(9)
C5 0.0469(14) 0.0245(10) 0.0392(13) 0.0007(9) 0.0019(10) -0.0143(10)
C6 0.0321(12) 0.0368(12) 0.0355(12) 0.0007(10) 0.0020(9) -0.0143(9)
C16 0.0488(14) 0.0324(11) 0.0206(10) -0.0040(8) 0.0075(9) -0.0031(10)
C25 0.0290(11) 0.0373(12) 0.0451(14) -0.0066(10) 0.0057(10) -0.0006(9)
C14 0.0398(13) 0.0296(11) 0.0460(14) 0.0059(10) 0.0035(11) 0.0082(10)
C13 0.0279(12) 0.0508(14) 0.0448(14) 0.0086(11) 0.0067(10) 0.0009(11)
C21 0.0440(14) 0.0278(11) 0.0499(15) 0.0114(10) 0.0036(11) 0.0061(10)
C32 0.0287(12) 0.0480(14) 0.0468(14) 0.0111(11) 0.0045(10) -0.0006(10)
C20 0.0327(12) 0.0326(12) 0.0591(16) -0.0018(11) 0.0093(11) -0.0020(10)
C26 0.0604(17) 0.0282(11) 0.0447(15) 0.0040(10) 0.0121(12) 0.0121(11)
B1 0.0195(10) 0.0193(9) 0.0200(10) -0.0006(8) 0.0017(8) 0.0008(8)
C33 0.0579(17) 0.0295(12) 0.0590(18) -0.0109(12) -0.0034(14) 0.0062(11)

loop_
_atom_type_symbol
_atom_type_description
_atom_type_scat_dispersion_real
_atom_type_scat_dispersion_imag
_atom_type_scat_source
C C 0.0181 0.0091 'International Tables Vol C Tables 4.2.6.8 and 6.1.1.4'
H H 0.0000 0.0000 'International Tables Vol C Tables 4.2.6.8 and 6.1.1.4'
B B 0.0090 0.0039 'International Tables Vol C Tables 4.2.6.8 and 6.1.1.4'
N N 0.0311 0.0180 'International Tables Vol C Tables 4.2.6.8 and 6.1.1.4'

loop_
_geom_angle_atom_site_label_1
_geom_angle_atom_site_label_2
_geom_angle_atom_site_label_3
_geom_angle
_geom_angle_site_symmetry_1
_geom_angle_site_symmetry_3
_geom_angle_publ_flag
C9 N2 C10 123.47(15) . . ?
C9 N2 B1 107.56(15) . . ?
B1 N2 C10 127.33(16) . . ?
C8 N3 C22 123.02(15) . . ?
C8 N3 B1 107.34(15) . . ?
B1 N3 C22 129.04(16) . . ?
C1 N1 B1 126.06(18) . . ?
C11 C10 N2 118.32(17) . . ?
C18 C10 N2 120.34(17) . . ?
C18 C10 C11 121.33(18) . . ?
N2 C9 H9 125.2 . . ?
C8 C9 N2 109.56(16) . . ?
C8 C9 H9 125.2 . . ?
N3 C8 H8 125.2 . . ?
C9 C8 N3 109.61(16) . . ?
C9 C8 H8 125.2 . . ?
C23 C22 N3 118.89(17) . . ?
C30 C22 N3 119.71(17) . . ?
C30 C22 C23 121.40(18) . . ?
N1 C1 H1 118.3 . . ?
N1 C1 C2 123.47(19) . . ?
C2 C1 H1 118.3 . . ?
C10 C11 C12 122.53(18) . . ?
C15 C11 C10 118.08(19) . . ?
C15 C11 C12 119.39(18) . . ?
C22 C23 C24 121.63(18) . . ?
C27 C23 C22 117.85(19) . . ?
C27 C23 C24 120.51(19) . . ?
C18 C19 H19 107.8 . . ?
C18 C19 C21 112.30(19) . . ?
C18 C19 C20 110.56(17) . . ?
C21 C19 H19 107.8 . . ?
C20 C19 H19 107.8 . . ?
C20 C19 C21 110.44(19) . . ?
C10 C18 C19 121.67(18) . . ?
C17 C18 C10 118.32(19) . . ?
C17 C18 C19 119.97(19) . . ?
C22 C30 C31 122.32(18) . . ?
C29 C30 C22 118.20(19) . . ?
C29 C30 C31 119.43(18) . . ?
C23 C24 H24 107.5 . . ?
C23 C24 C25 110.54(17) . . ?
C23 C24 C26 113.52(18) . . ?
C25 C24 H24 107.5 . . ?
C25 C24 C26 110.0(2) . . ?
C26 C24 H24 107.5 . . ?
C7 C2 C1 119.47(19) . . ?
C7 C2 C3 119.52(19) . . ?
C3 C2 C1 120.99(18) . . ?
C2 C7 H7 119.8 . . ?
C6 C7 C2 120.5(2) . . ?
C6 C7 H7 119.8 . . ?
C30 C31 H31 107.8 . . ?
C30 C31 C32 110.89(17) . . ?
C30 C31 C33 112.14(19) . . ?
C32 C31 H31 107.8 . . ?
C33 C31 H31 107.8 . . ?
C33 C31 C32 110.3(2) . . ?
C23 C27 H27 119.3 . . ?
C28 C27 C23 121.4(2) . . ?
C28 C27 H27 119.3 . . ?
C11 C15 H15 119.3 . . ?
C16 C15 C11 121.4(2) . . ?
C16 C15 H15 119.3 . . ?
C30 C29 H29 119.4 . . ?
C28 C29 C30 121.2(2) . . ?
C28 C29 H29 119.4 . . ?
C11 C12 H12 107.5 . . ?
C11 C12 C14 111.62(19) . . ?
C11 C12 C13 111.07(18) . . ?
C14 C12 H12 107.5 . . ?
C14 C12 C13 111.32(19) . . ?
C13 C12 H12 107.5 . . ?
C2 C3 H3 120.1 . . ?
C4 C3 C2 119.8(2) . . ?
C4 C3 H3 120.1 . . ?
C18 C17 H17 119.4 . . ?
C16 C17 C18 121.2(2) . . ?
C16 C17 H17 119.4 . . ?
C3 C4 H4 120.0 . . ?
C5 C4 C3 120.0(2) . . ?
C5 C4 H4 120.0 . . ?
C27 C28 H28 120.0 . . ?
C29 C28 C27 119.9(2) . . ?
C29 C28 H28 120.0 . . ?
C4 C5 H5 119.7 . . ?
C6 C5 C4 120.6(2) . . ?
C6 C5 H5 119.7 . . ?
C7 C6 H6 120.2 . . ?
C5 C6 C7 119.6(2) . . ?
C5 C6 H6 120.2 . . ?
C15 C16 H16 120.2 . . ?
C17 C16 C15 119.6(2) . . ?
C17 C16 H16 120.2 . . ?
C24 C25 H25A 109.5 . . ?
C24 C25 H25B 109.5 . . ?
C24 C25 H25C 109.5 . . ?
H25A C25 H25B 109.5 . . ?
H25A C25 H25C 109.5 . . ?
H25B C25 H25C 109.5 . . ?
C12 C14 H14A 109.5 . . ?
C12 C14 H14B 109.5 . . ?
C12 C14 H14C 109.5 . . ?
H14A C14 H14B 109.5 . . ?
H14A C14 H14C 109.5 . . ?
H14B C14 H14C 109.5 . . ?
C12 C13 H13A 109.5 . . ?
C12 C13 H13B 109.5 . . ?
C12 C13 H13C 109.5 . . ?
H13A C13 H13B 109.5 . . ?
H13A C13 H13C 109.5 . . ?
H13B C13 H13C 109.5 . . ?
C19 C21 H21A 109.5 . . ?
C19 C21 H21B 109.5 . . ?
C19 C21 H21C 109.5 . . ?
H21A C21 H21B 109.5 . . ?
H21A C21 H21C 109.5 . . ?
H21B C21 H21C 109.5 . . ?
C31 C32 H32A 109.5 . . ?
C31 C32 H32B 109.5 . . ?
C31 C32 H32C 109.5 . . ?
H32A C32 H32B 109.5 . . ?
H32A C32 H32C 109.5 . . ?
H32B C32 H32C 109.5 . . ?
C19 C20 H20A 109.5 . . ?
C19 C20 H20B 109.5 . . ?
C19 C20 H20C 109.5 . . ?
H20A C20 H20B 109.5 . . ?
H20A C20 H20C 109.5 . . ?
H20B C20 H20C 109.5 . . ?
C24 C26 H26A 109.5 . . ?
C24 C26 H26B 109.5 . . ?
C24 C26 H26C 109.5 . . ?
H26A C26 H26B 109.5 . . ?
H26A C26 H26C 109.5 . . ?
H26B C26 H26C 109.5 . . ?
N2 B1 N3 105.93(16) . . ?
N2 B1 N1 127.38(18) . . ?
N3 B1 N1 126.25(18) . . ?
C31 C33 H33A 109.5 . . ?
C31 C33 H33B 109.5 . . ?
C31 C33 H33C 109.5 . . ?
H33A C33 H33B 109.5 . . ?
H33A C33 H33C 109.5 . . ?
H33B C33 H33C 109.5 . . ?

loop_
_geom_bond_atom_site_label_1
_geom_bond_atom_site_label_2
_geom_bond_distance
_geom_bond_site_symmetry_2
_geom_bond_publ_flag
N2 C10 1.438(2) . ?
N2 C9 1.407(2) . ?
N2 B1 1.430(3) . ?
N3 C8 1.409(2) . ?
N3 C22 1.438(2) . ?
N3 B1 1.432(3) . ?
N1 C1 1.254(3) . ?
N1 B1 1.448(3) . ?
C10 C11 1.404(3) . ?
C10 C18 1.402(3) . ?
C9 H9 0.9500 . ?
C9 C8 1.341(3) . ?
C8 H8 0.9500 . ?
C22 C23 1.411(3) . ?
C22 C30 1.404(3) . ?
C1 H1 0.9500 . ?
C1 C2 1.478(3) . ?
C11 C15 1.393(3) . ?
C11 C12 1.519(3) . ?
C23 C24 1.522(3) . ?
C23 C27 1.393(3) . ?
C19 H19 1.0000 . ?
C19 C18 1.519(3) . ?
C19 C21 1.526(3) . ?
C19 C20 1.523(3) . ?
C18 C17 1.393(3) . ?
C30 C31 1.517(3) . ?
C30 C29 1.398(3) . ?
C24 H24 1.0000 . ?
C24 C25 1.528(3) . ?
C24 C26 1.529(3) . ?
C2 C7 1.390(3) . ?
C2 C3 1.394(3) . ?
C7 H7 0.9500 . ?
C7 C6 1.388(3) . ?
C31 H31 1.0000 . ?
C31 C32 1.525(3) . ?
C31 C33 1.525(3) . ?
C27 H27 0.9500 . ?
C27 C28 1.385(3) . ?
C15 H15 0.9500 . ?
C15 C16 1.385(3) . ?
C29 H29 0.9500 . ?
C29 C28 1.379(3) . ?
C12 H12 1.0000 . ?
C12 C14 1.529(3) . ?
C12 C13 1.530(3) . ?
C3 H3 0.9500 . ?
C3 C4 1.388(3) . ?
C17 H17 0.9500 . ?
C17 C16 1.383(3) . ?
C4 H4 0.9500 . ?
C4 C5 1.387(4) . ?
C28 H28 0.9500 . ?
C5 H5 0.9500 . ?
C5 C6 1.377(3) . ?
C6 H6 0.9500 . ?
C16 H16 0.9500 . ?
C25 H25A 0.9800 . ?
C25 H25B 0.9800 . ?
C25 H25C 0.9800 . ?
C14 H14A 0.9800 . ?
C14 H14B 0.9800 . ?
C14 H14C 0.9800 . ?
C13 H13A 0.9800 . ?
C13 H13B 0.9800 . ?
C13 H13C 0.9800 . ?
C21 H21A 0.9800 . ?
C21 H21B 0.9800 . ?
C21 H21C 0.9800 . ?
C32 H32A 0.9800 . ?
C32 H32B 0.9800 . ?
C32 H32C 0.9800 . ?
C20 H20A 0.9800 . ?
C20 H20B 0.9800 . ?
C20 H20C 0.9800 . ?
C26 H26A 0.9800 . ?
C26 H26B 0.9800 . ?
C26 H26C 0.9800 . ?
C33 H33A 0.9800 . ?
C33 H33B 0.9800 . ?
C33 H33C 0.9800 . ?

loop_
_geom_torsion_atom_site_label_1
_geom_torsion_atom_site_label_2
_geom_torsion_atom_site_label_3
_geom_torsion_atom_site_label_4
_geom_torsion
_geom_torsion_site_symmetry_1
_geom_torsion_site_symmetry_2
_geom_torsion_site_symmetry_3
_geom_torsion_site_symmetry_4
_geom_torsion_publ_flag
N2 C10 C11 C15 -175.96(17) . . . . ?
N2 C10 C11 C12 4.7(3) . . . . ?
N2 C10 C18 C19 -2.1(3) . . . . ?
N2 C10 C18 C17 175.95(18) . . . . ?
N2 C9 C8 N3 -0.2(2) . . . . ?
N3 C22 C23 C24 -1.2(3) . . . . ?
N3 C22 C23 C27 -179.87(17) . . . . ?
N3 C22 C30 C31 -3.4(3) . . . . ?
N3 C22 C30 C29 179.08(17) . . . . ?
N1 C1 C2 C7 175.4(2) . . . . ?
N1 C1 C2 C3 -6.2(3) . . . . ?
C10 N2 C9 C8 166.59(17) . . . . ?
C10 N2 B1 N3 -165.83(17) . . . . ?
C10 N2 B1 N1 6.9(3) . . . . ?
C10 C11 C15 C16 -0.5(3) . . . . ?
C10 C11 C12 C14 -118.3(2) . . . . ?
C10 C11 C12 C13 116.8(2) . . . . ?
C10 C18 C17 C16 0.5(3) . . . . ?
C9 N2 C10 C11 -95.3(2) . . . . ?
C9 N2 C10 C18 86.2(2) . . . . ?
C9 N2 B1 N3 -0.2(2) . . . . ?
C9 N2 B1 N1 172.52(19) . . . . ?
C8 N3 C22 C23 103.0(2) . . . . ?
C8 N3 C22 C30 -77.6(2) . . . . ?
C8 N3 B1 N2 0.0(2) . . . . ?
C8 N3 B1 N1 -172.75(19) . . . . ?
C22 N3 C8 C9 -171.74(17) . . . . ?
C22 N3 B1 N2 171.24(17) . . . . ?
C22 N3 B1 N1 -1.6(3) . . . . ?
C22 C23 C24 C25 -83.3(2) . . . . ?
C22 C23 C24 C26 152.6(2) . . . . ?
C22 C23 C27 C28 0.4(3) . . . . ?
C22 C30 C31 C32 -115.2(2) . . . . ?
C22 C30 C31 C33 121.0(2) . . . . ?
C22 C30 C29 C28 1.2(3) . . . . ?
C1 N1 B1 N2 108.2(2) . . . . ?
C1 N1 B1 N3 -80.6(3) . . . . ?
C1 C2 C7 C6 178.5(2) . . . . ?
C1 C2 C3 C4 -178.2(2) . . . . ?
C11 C10 C18 C19 179.52(18) . . . . ?
C11 C10 C18 C17 -2.5(3) . . . . ?
C11 C15 C16 C17 -1.4(3) . . . . ?
C23 C22 C30 C31 176.08(17) . . . . ?
C23 C22 C30 C29 -1.5(3) . . . . ?
C23 C27 C28 C29 -0.7(3) . . . . ?
C19 C18 C17 C16 178.5(2) . . . . ?
C18 C10 C11 C15 2.5(3) . . . . ?
C18 C10 C11 C12 -176.88(18) . . . . ?
C18 C17 C16 C15 1.4(3) . . . . ?
C30 C22 C23 C24 179.32(18) . . . . ?
C30 C22 C23 C27 0.7(3) . . . . ?
C30 C29 C28 C27 -0.2(3) . . . . ?
C24 C23 C27 C28 -178.2(2) . . . . ?
C2 C7 C6 C5 -0.4(3) . . . . ?
C2 C3 C4 C5 -0.3(3) . . . . ?
C7 C2 C3 C4 0.2(3) . . . . ?
C31 C30 C29 C28 -176.42(19) . . . . ?
C27 C23 C24 C25 95.3(2) . . . . ?
C27 C23 C24 C26 -28.8(3) . . . . ?
C15 C11 C12 C14 62.3(3) . . . . ?
C15 C11 C12 C13 -62.6(3) . . . . ?
C29 C30 C31 C32 62.4(3) . . . . ?
C29 C30 C31 C33 -61.5(3) . . . . ?
C12 C11 C15 C16 178.9(2) . . . . ?
C3 C2 C7 C6 0.2(3) . . . . ?
C3 C4 C5 C6 0.2(4) . . . . ?
C4 C5 C6 C7 0.2(4) . . . . ?
C21 C19 C18 C10 -131.8(2) . . . . ?
C21 C19 C18 C17 50.2(3) . . . . ?
C20 C19 C18 C10 104.3(2) . . . . ?
C20 C19 C18 C17 -73.6(3) . . . . ?
B1 N2 C10 C11 68.2(3) . . . . ?
B1 N2 C10 C18 -110.3(2) . . . . ?
B1 N2 C9 C8 0.2(2) . . . . ?
B1 N3 C8 C9 0.1(2) . . . . ?
B1 N3 C22 C23 -67.0(3) . . . . ?
B1 N3 C22 C30 112.5(2) . . . . ?
B1 N1 C1 C2 174.61(18) . . . . ?

loop_
_twin_individual_id
_twin_individual_mass_fraction_refined
_oxdiff_twin_reflns_isolated
_oxdiff_twin_reflns_overlapped
_twin_individual_twin_lattice_type
_twin_individual_twin_matrix_11
_twin_individual_twin_matrix_12
_twin_individual_twin_matrix_13
_twin_individual_twin_matrix_21
_twin_individual_twin_matrix_22
_twin_individual_twin_matrix_23
_twin_individual_twin_matrix_31
_twin_individual_twin_matrix_32
_twin_individual_twin_matrix_33
1 0.33963 81254 36611 ref 1.0000 0.0000 0.0000 0.0000 1.0000 0.0000 0.0000 0.0000 1.0000
2 0.15466 72660 55305 nmt 0.9935 -0.0003 -0.0361 0.0005 0.9999 0.0008 0.1193 -0.0011 1.0021
3 0.14308 72700 55256 nmt 1.0024 0.0004 0.0363 0.0006 -0.9999 -0.0006 -0.1241 0.0011 -1.0022
4 0.36263 82480 35803 nmt -1.0002 -0.0001 -0.0733 0.0004 -1.0000 0.0002 0.0008 0.0002 0.9999
